data_4510082
loop_
_publ_author_name
'Yang, Jin-Xia'
'Qin, Ye-Yan'
'Cheng, Jian-Kai'
'Yao, Yuan-Gen'

_publ_section_title
;
 Tuning Different Kinds of Entangled Networks by Varying N-Donor Ligands:
 From Self-Penetrating to Multi-interpenetrating
;
_journal_issue 3
_journal_name_full 'Crystal Growth &amp; Design'
_journal_page_first 1047
_journal_paper_doi 10.1021/cg401519w
_journal_volume 14
_journal_year 2014
_chemical_formula_moiety 'C36 H32 N8 O8 Zn2, 3(O)'
_chemical_formula_sum 'C36 H32 N8 O11 Zn2'
_chemical_formula_weight 883.48
_chemical_name_systematic
; 
 ? 
;
_space_group_IT_number 19
_symmetry_cell_setting orthorhombic
_symmetry_space_group_name_Hall 'P 2ac 2ab'
_symmetry_space_group_name_H-M 'P 21 21 21'
_atom_sites_solution_hydrogens geom
_atom_sites_solution_primary direct
_atom_sites_solution_secondary difmap
_audit_creation_method SHELXL-97
_cell_angle_alpha 90.00
_cell_angle_beta 90.00
_cell_angle_gamma 90.00
_cell_formula_units_Z 4
_cell_length_a 14.774(6)
_cell_length_b 15.653(7)
_cell_length_c 16.871(7)
_cell_measurement_reflns_used 10690
_cell_measurement_temperature 293(2)
_cell_measurement_theta_max 27.4430
_cell_measurement_theta_min 2.2378
_cell_volume 3902(3)
_computing_cell_refinement 'Bruker XSCANS'
_computing_data_collection 'Bruker XSCANS'
_computing_data_reduction 'Bruker SHELXTL'
_computing_molecular_graphics 'Bruker SHELXTL'
_computing_publication_material 'Bruker SHELXTL'
_computing_structure_refinement 'SHELXL-97 (Sheldrick, 1997)'
_computing_structure_solution 'SHELXS-97 (Sheldrick, 1990)'
_diffrn_ambient_temperature 293(2)
_diffrn_measured_fraction_theta_full 0.995
_diffrn_measured_fraction_theta_max 0.995
_diffrn_measurement_device_type 'Bruker P4'
_diffrn_measurement_method '\w scans'
_diffrn_radiation_monochromator graphite
_diffrn_radiation_source 'fine-focus sealed tube'
_diffrn_radiation_type MoK\a
_diffrn_radiation_wavelength 0.71073
_diffrn_reflns_av_R_equivalents 0.1185
_diffrn_reflns_av_sigmaI/netI 0.1158
_diffrn_reflns_limit_h_max 18
_diffrn_reflns_limit_h_min -19
_diffrn_reflns_limit_k_max 20
_diffrn_reflns_limit_k_min -20
_diffrn_reflns_limit_l_max 21
_diffrn_reflns_limit_l_min -21
_diffrn_reflns_number 31178
_diffrn_reflns_theta_full 27.46
_diffrn_reflns_theta_max 27.46
_diffrn_reflns_theta_min 2.25
_diffrn_standards_decay_% none
_diffrn_standards_interval_count 0
_diffrn_standards_interval_time none
_diffrn_standards_number none
_exptl_absorpt_coefficient_mu 1.299
_exptl_absorpt_correction_T_max 1.0000
_exptl_absorpt_correction_T_min 0.5216
_exptl_absorpt_correction_type multi-scan
_exptl_absorpt_process_details crystalclear
_exptl_crystal_colour colorless
_exptl_crystal_density_diffrn 1.504
_exptl_crystal_density_method 'not measured'
_exptl_crystal_description prism
_exptl_crystal_F_000 1808.0
_exptl_crystal_size_max 0.3
_exptl_crystal_size_mid 0.2
_exptl_crystal_size_min 0.1
_refine_diff_density_max 1.123
_refine_diff_density_min -0.674
_refine_diff_density_rms 0.102
_refine_ls_abs_structure_details 'Flack H D (1983), Acta Cryst. A39, 876-881'
_refine_ls_abs_structure_Flack 0.00
_refine_ls_extinction_coef 0.0014(5)
_refine_ls_extinction_expression Fc^*^=kFc[1+0.001xFc^2^\l^3^/sin(2\q)]^-1/4^
_refine_ls_extinction_method SHELXL
_refine_ls_goodness_of_fit_ref 1.044
_refine_ls_hydrogen_treatment constr
_refine_ls_matrix_type full
_refine_ls_number_parameters 515
_refine_ls_number_reflns 8848
_refine_ls_number_restraints 0
_refine_ls_restrained_S_all 1.044
_refine_ls_R_factor_all 0.1190
_refine_ls_R_factor_gt 0.0900
_refine_ls_shift/su_max 0.001
_refine_ls_shift/su_mean 0.000
_refine_ls_structure_factor_coef Fsqd
_refine_ls_weighting_details 'calc w=1/[\s^2^(Fo^2^)+(0.1000P)^2^+0.0000P] where P=(Fo^2^+2Fc^2^)/3'
_refine_ls_weighting_scheme calc
_refine_ls_wR_factor_gt 0.2053
_refine_ls_wR_factor_ref 0.2249
_reflns_number_gt 6335
_reflns_number_total 8848
_reflns_threshold_expression >2sigma(I)
_cod_data_source_file cg401519w_si_002.cif
_cod_data_source_block Compound-4
_cod_depositor_comments
;
The following automatic conversions were performed:

'_symmetry_cell_setting' value 'Orthorhombic' changed to
'orthorhombic' according to
/usr/data/users/saulius/crontab/automatic-downloads/current/ACS/lib/dictionaries/cif_core.dic
dictionary named 'cif_core.dic' version 2.4.2 from
2011-04-26.

'_exptl_absorpt_correction_type' value 'Multi-scan'
changed to 'multi-scan' according to
/usr/data/users/saulius/crontab/automatic-downloads/current/ACS/lib/dictionaries/cif_core.dic
dictionary named 'cif_core.dic' version 2.4.2 from 2011-04-26.

Automatic conversion script
Id: cif_fix_values 2281 2013-09-26 08:29:07Z andrius 
;
_cod_database_code 4510082

loop_
_symmetry_equiv_pos_as_xyz
'x, y, z'
'-x+1/2, -y, z+1/2'
'-x, y+1/2, -z+1/2'
'x+1/2, -y+1/2, -z'

loop_
_atom_site_label
_atom_site_type_symbol
_atom_site_fract_x
_atom_site_fract_y
_atom_site_fract_z
_atom_site_U_iso_or_equiv
_atom_site_adp_type
_atom_site_occupancy
_atom_site_symmetry_multiplicity
_atom_site_calc_flag
_atom_site_refinement_flags
Zn1 Zn 0.84626(6) 0.97532(6) -0.20973(5) 0.0465(3) Uani 1 1 d .
Zn2 Zn 0.58806(6) 1.47161(6) -0.26249(5) 0.0468(3) Uani 1 1 d .
C1 C 0.5046(6) 1.5800(6) -0.1529(5) 0.055(2) Uani 1 1 d .
C2 C 0.4569(7) 1.6055(6) -0.0788(6) 0.062(2) Uani 1 1 d .
H2A H 0.4390 1.6620 -0.0722 0.074 Uiso 1 1 calc R
C3 C 0.4398(7) 1.5504(6) -0.0234(5) 0.064(3) Uani 1 1 d .
H3A H 0.4595 1.4946 -0.0310 0.076 Uiso 1 1 calc R
C4 C 0.3900(7) 1.5703(7) 0.0528(6) 0.069(3) Uani 1 1 d .
C5 C 0.6624(6) 1.3166(5) -0.3013(5) 0.053(2) Uani 1 1 d .
C6 C 0.7055(6) 1.2324(5) -0.2840(5) 0.0473(18) Uani 1 1 d .
H6A H 0.6963 1.2095 -0.2338 0.057 Uiso 1 1 calc R
C7 C 0.7555(7) 1.1878(5) -0.3337(5) 0.056(2) Uani 1 1 d .
H7A H 0.7634 1.2083 -0.3850 0.067 Uiso 1 1 calc R
C8 C 0.8000(7) 1.1055(5) -0.3114(5) 0.055(2) Uani 1 1 d .
C9 C 0.4830(7) 1.4384(6) -0.4168(5) 0.063(2) Uani 1 1 d .
H9A H 0.5159 1.3902 -0.4311 0.076 Uiso 1 1 calc R
C10 C 0.4149(7) 1.4740(7) -0.4585(5) 0.070(3) Uani 1 1 d .
H10A H 0.3926 1.4546 -0.5068 0.085 Uiso 1 1 calc R
C11 C 0.4342(6) 1.5484(6) -0.3515(5) 0.053(2) Uani 1 1 d .
H11A H 0.4269 1.5899 -0.3126 0.064 Uiso 1 1 calc R
C12 C 0.3123(6) 1.6031(7) -0.4409(6) 0.061(2) Uani 1 1 d .
H12A H 0.2830 1.6249 -0.3936 0.074 Uiso 1 1 calc R
H12B H 0.2673 1.5714 -0.4708 0.074 Uiso 1 1 calc R
C13 C 0.3438(6) 1.6777(6) -0.4903(5) 0.053(2) Uani 1 1 d .
C14 C 0.3643(6) 1.6665(6) -0.5700(6) 0.058(2) Uani 1 1 d .
H14A H 0.3636 1.6119 -0.5918 0.070 Uiso 1 1 calc R
C15 C 0.3858(6) 1.7364(6) -0.6174(6) 0.062(2) Uani 1 1 d .
H15A H 0.3963 1.7287 -0.6713 0.074 Uiso 1 1 calc R
C16 C 0.3917(6) 1.8190(6) -0.5841(6) 0.052(2) Uani 1 1 d .
C17 C 0.3757(6) 1.8272(6) -0.5058(6) 0.059(2) Uani 1 1 d .
H17A H 0.3802 1.8812 -0.4832 0.070 Uiso 1 1 calc R
C18 C 0.3527(6) 1.7587(6) -0.4572(5) 0.057(2) Uani 1 1 d .
H18A H 0.3434 1.7670 -0.4033 0.068 Uiso 1 1 calc R
C19 C 0.4141(7) 1.8940(6) -0.6364(6) 0.065(3) Uani 1 1 d .
H19A H 0.4279 1.9432 -0.6036 0.078 Uiso 1 1 calc R
H19B H 0.4675 1.8808 -0.6676 0.078 Uiso 1 1 calc R
C20 C 0.3231(8) 1.8800(8) -0.7625(7) 0.076(3) Uani 1 1 d .
H20A H 0.3606 1.8424 -0.7897 0.091 Uiso 1 1 calc R
C21 C 0.2684(6) 1.9668(6) -0.6728(5) 0.059(2) Uani 1 1 d .
H21A H 0.2638 1.9987 -0.6265 0.071 Uiso 1 1 calc R
C22 C 0.2395(7) 1.9121(6) -0.7877(6) 0.064(2) Uani 1 1 d .
H22A H 0.2104 1.8990 -0.8351 0.076 Uiso 1 1 calc R
C23 C 0.7101(9) 0.8319(7) -0.1941(7) 0.083(3) Uani 1 1 d .
H23A H 0.7325 0.8140 -0.1453 0.100 Uiso 1 1 calc R
C24 C 0.6382(8) 0.7955(7) -0.2329(7) 0.082(3) Uani 1 1 d .
H24A H 0.6024 0.7503 -0.2157 0.098 Uiso 1 1 calc R
C25 C 0.6925(6) 0.8997(6) -0.3014(5) 0.051(2) Uani 1 1 d .
H25A H 0.6995 0.9393 -0.3420 0.061 Uiso 1 1 calc R
C26 C 0.5631(6) 0.8214(6) -0.3624(5) 0.058(2) Uani 1 1 d .
H26A H 0.5431 0.8751 -0.3851 0.070 Uiso 1 1 calc R
H26B H 0.5112 0.7955 -0.3367 0.070 Uiso 1 1 calc R
C27 C 0.5936(6) 0.7628(6) -0.4300(5) 0.0485(19) Uani 1 1 d .
C28 C 0.6076(7) 0.6772(6) -0.4134(6) 0.060(2) Uani 1 1 d .
H28A H 0.6031 0.6576 -0.3615 0.072 Uiso 1 1 calc R
C29 C 0.6287(6) 0.6196(6) -0.4751(6) 0.064(3) Uani 1 1 d .
H29A H 0.6377 0.5620 -0.4642 0.076 Uiso 1 1 calc R
C30 C 0.6358(6) 0.6497(6) -0.5518(6) 0.057(2) Uani 1 1 d .
C31 C 0.6260(7) 0.7333(7) -0.5672(6) 0.062(2) Uani 1 1 d .
H31A H 0.6326 0.7533 -0.6188 0.075 Uiso 1 1 calc R
C32 C 0.6058(6) 0.7908(6) -0.5060(5) 0.054(2) Uani 1 1 d .
H32A H 0.6006 0.8487 -0.5172 0.065 Uiso 1 1 calc R
C33 C 0.6573(7) 0.5849(8) -0.6163(7) 0.087(4) Uani 1 1 d .
H33A H 0.7163 0.5976 -0.6385 0.104 Uiso 1 1 calc R
H33B H 0.6601 0.5283 -0.5930 0.104 Uiso 1 1 calc R
C34 C 0.5117(6) 0.5434(6) -0.6855(6) 0.062(3) Uani 1 1 d .
H34A H 0.4911 0.5038 -0.6486 0.074 Uiso 1 1 calc R
C35 C 0.5186(8) 0.6247(8) -0.7878(6) 0.083(4) Uani 1 1 d .
H35A H 0.5029 0.6514 -0.8351 0.099 Uiso 1 1 calc R
C36 C 0.5958(8) 0.6384(9) -0.7465(7) 0.096(4) Uani 1 1 d .
H36A H 0.6427 0.6754 -0.7595 0.116 Uiso 1 1 calc R
O1 O 0.5354(5) 1.5044(4) -0.1585(4) 0.0650(18) Uani 1 1 d .
O1W O 0.3224(14) 1.8151(9) 0.0273(7) 0.201(8) Uani 1 1 d .
O2 O 0.5108(5) 1.6362(4) -0.2057(4) 0.0671(18) Uani 1 1 d .
O2W O 0.684(2) 1.564(2) -0.0078(13) 0.40(2) Uani 1 1 d .
O3 O 0.3767(4) 1.5073(4) 0.0975(3) 0.0626(17) Uani 1 1 d .
O3W O 0.500(3) 1.817(3) 0.092(3) 0.62(4) Uani 1 1 d .
O4 O 0.3676(7) 1.6466(6) 0.0690(5) 0.100(3) Uani 1 1 d .
O5 O 0.6243(4) 1.3519(4) -0.2429(4) 0.0583(15) Uani 1 1 d .
O6 O 0.6695(6) 1.3516(4) -0.3683(4) 0.076(2) Uani 1 1 d .
O7 O 0.8239(6) 1.0543(5) -0.3635(5) 0.096(3) Uani 1 1 d .
O8 O 0.8059(5) 1.0901(4) -0.2374(4) 0.0628(17) Uani 1 1 d .
N1 N 0.4951(5) 1.4872(4) -0.3482(4) 0.0518(17) Uani 1 1 d .
N2 N 0.3842(5) 1.5442(5) -0.4171(4) 0.0532(18) Uani 1 1 d .
N3 N 0.3383(5) 1.9150(5) -0.6900(5) 0.0605(19) Uani 1 1 d .
N4 N 0.2078(5) 1.9670(5) -0.7291(4) 0.0537(17) Uani 1 1 d .
N5 N 0.7440(5) 0.8985(4) -0.2376(4) 0.0505(16) Uani 1 1 d .
N6 N 0.6307(5) 0.8399(4) -0.3021(4) 0.0491(16) Uani 1 1 d .
N7 N 0.5903(5) 0.5849(6) -0.6797(5) 0.065(2) Uani 1 1 d .
N8 N 0.4674(5) 0.5653(5) -0.7489(5) 0.0580(18) Uani 1 1 d .

loop_
_atom_site_aniso_label
_atom_site_aniso_U_11
_atom_site_aniso_U_22
_atom_site_aniso_U_33
_atom_site_aniso_U_23
_atom_site_aniso_U_13
_atom_site_aniso_U_12
Zn1 0.0519(5) 0.0440(5) 0.0437(5) -0.0084(4) -0.0067(4) 0.0079(4)
Zn2 0.0578(6) 0.0431(4) 0.0395(4) 0.0072(4) 0.0068(4) 0.0065(5)
C1 0.059(6) 0.062(6) 0.045(4) -0.017(4) 0.010(4) -0.013(4)
C2 0.071(6) 0.054(5) 0.061(6) -0.004(4) 0.010(5) -0.005(5)
C3 0.089(7) 0.051(5) 0.051(5) -0.008(4) 0.016(5) 0.001(5)
C4 0.073(7) 0.079(7) 0.054(6) -0.014(5) 0.015(5) -0.003(5)
C5 0.051(5) 0.049(4) 0.060(5) 0.001(4) -0.001(4) 0.003(4)
C6 0.056(5) 0.041(4) 0.045(4) 0.001(3) 0.010(4) 0.004(3)
C7 0.084(7) 0.042(4) 0.041(4) 0.007(3) 0.004(4) 0.012(4)
C8 0.081(7) 0.041(4) 0.043(4) 0.007(3) 0.009(4) 0.006(4)
C9 0.076(7) 0.053(5) 0.061(6) -0.002(4) -0.010(5) 0.008(5)
C10 0.096(7) 0.066(6) 0.050(5) -0.013(5) -0.010(5) -0.008(6)
C11 0.057(6) 0.055(5) 0.047(4) 0.010(4) 0.003(4) 0.008(4)
C12 0.055(5) 0.068(6) 0.060(5) 0.019(4) 0.005(4) -0.008(4)
C13 0.048(5) 0.060(5) 0.051(5) 0.015(4) 0.000(4) 0.006(4)
C14 0.065(6) 0.048(5) 0.061(6) 0.002(4) 0.006(4) 0.003(4)
C15 0.063(6) 0.069(6) 0.053(5) -0.004(4) 0.005(4) -0.004(5)
C16 0.041(5) 0.053(5) 0.063(5) 0.014(4) -0.006(4) 0.000(4)
C17 0.045(5) 0.062(5) 0.069(6) -0.009(5) 0.003(4) -0.004(4)
C18 0.060(6) 0.066(5) 0.044(5) -0.001(4) -0.003(4) 0.007(5)
C19 0.048(5) 0.062(6) 0.086(7) 0.019(5) -0.006(5) -0.009(4)
C20 0.083(8) 0.081(7) 0.064(6) -0.003(5) -0.007(6) 0.008(6)
C21 0.075(6) 0.052(5) 0.050(4) 0.002(4) -0.006(4) -0.020(5)
C22 0.081(7) 0.058(5) 0.052(5) 0.007(4) -0.012(5) 0.003(5)
C23 0.116(10) 0.070(7) 0.063(6) 0.006(5) -0.020(6) -0.025(7)
C24 0.096(8) 0.074(7) 0.076(7) 0.017(5) -0.025(6) -0.032(6)
C25 0.054(5) 0.057(5) 0.041(4) 0.000(4) 0.003(4) -0.005(4)
C26 0.057(6) 0.064(6) 0.054(5) -0.015(4) -0.012(4) 0.009(4)
C27 0.040(5) 0.057(5) 0.049(4) 0.001(3) -0.002(4) 0.008(4)
C28 0.075(7) 0.050(5) 0.056(5) -0.002(4) 0.009(5) 0.006(4)
C29 0.056(6) 0.052(5) 0.083(7) -0.013(5) -0.012(5) 0.004(4)
C30 0.042(5) 0.072(6) 0.058(6) -0.027(5) -0.003(4) 0.010(4)
C31 0.065(6) 0.074(6) 0.047(5) -0.012(4) -0.005(4) 0.002(5)
C32 0.056(6) 0.053(5) 0.055(5) -0.006(4) -0.006(4) 0.004(4)
C33 0.055(6) 0.112(9) 0.094(8) -0.058(7) -0.012(6) 0.017(6)
C34 0.055(6) 0.069(6) 0.062(5) -0.026(5) 0.007(4) -0.008(4)
C35 0.092(8) 0.098(9) 0.059(6) -0.011(6) 0.006(6) -0.049(7)
C36 0.081(8) 0.140(12) 0.068(7) -0.006(7) 0.021(6) -0.063(8)
O1 0.096(5) 0.046(3) 0.053(3) 0.005(2) 0.029(3) 0.006(3)
O1W 0.36(2) 0.142(11) 0.102(9) 0.015(8) 0.051(13) -0.013(14)
O2 0.091(5) 0.055(4) 0.055(4) 0.002(3) 0.017(3) -0.002(3)
O2W 0.38(3) 0.57(6) 0.24(2) 0.13(3) -0.02(2) 0.09(4)
O3 0.075(4) 0.078(4) 0.035(3) -0.003(3) 0.017(3) -0.016(3)
O3W 0.52(6) 0.54(7) 0.80(8) 0.46(6) -0.13(6) -0.14(5)
O4 0.144(8) 0.084(6) 0.071(5) -0.003(4) 0.040(5) -0.002(6)
O5 0.074(4) 0.045(3) 0.055(4) -0.003(3) 0.008(3) 0.008(3)
O6 0.119(6) 0.060(4) 0.049(4) 0.017(3) 0.004(4) 0.021(4)
O7 0.145(8) 0.073(5) 0.070(5) 0.005(4) 0.023(5) 0.040(5)
O8 0.091(5) 0.051(3) 0.046(3) 0.001(3) 0.010(3) 0.021(3)
N1 0.061(4) 0.045(4) 0.049(4) 0.008(3) -0.004(3) 0.005(3)
N2 0.062(5) 0.053(4) 0.044(4) 0.011(3) -0.005(3) 0.005(3)
N3 0.051(5) 0.062(5) 0.068(5) 0.012(4) -0.006(4) 0.003(4)
N4 0.051(4) 0.059(4) 0.051(4) 0.014(4) -0.009(3) 0.002(4)
N5 0.053(4) 0.045(4) 0.054(4) 0.002(3) -0.010(3) -0.004(3)
N6 0.054(4) 0.048(4) 0.045(4) -0.015(3) -0.008(3) 0.000(3)
N7 0.053(5) 0.085(6) 0.059(5) -0.030(4) 0.007(4) -0.019(4)
N8 0.057(4) 0.059(4) 0.058(4) -0.007(4) 0.002(4) -0.018(4)

loop_
_atom_type_symbol
_atom_type_description
_atom_type_scat_dispersion_real
_atom_type_scat_dispersion_imag
_atom_type_scat_source
C C 0.0033 0.0016 'International Tables Vol C Tables 4.2.6.8 and 6.1.1.4'
H H 0.0000 0.0000 'International Tables Vol C Tables 4.2.6.8 and 6.1.1.4'
N N 0.0061 0.0033 'International Tables Vol C Tables 4.2.6.8 and 6.1.1.4'
O O 0.0106 0.0060 'International Tables Vol C Tables 4.2.6.8 and 6.1.1.4'
Zn Zn 0.2839 1.4301 'International Tables Vol C Tables 4.2.6.8 and 6.1.1.4'

loop_
_geom_angle_atom_site_label_1
_geom_angle_atom_site_label_2
_geom_angle_atom_site_label_3
_geom_angle
_geom_angle_site_symmetry_1
_geom_angle_site_symmetry_3
O8 Zn1 O3 100.0(3) . 4_575
O8 Zn1 N5 105.6(3) . .
O3 Zn1 N5 119.1(3) 4_575 .
O8 Zn1 N8 118.5(3) . 4_564
O3 Zn1 N8 100.0(3) 4_575 4_564
N5 Zn1 N8 113.6(3) . 4_564
O5 Zn2 O1 101.7(3) . .
O5 Zn2 N1 114.9(3) . .
O1 Zn2 N1 109.7(3) . .
O5 Zn2 N4 103.0(3) . 4_584
O1 Zn2 N4 106.4(3) . 4_584
N1 Zn2 N4 119.4(3) . 4_584
O2 C1 O1 125.0(8) . .
O2 C1 C2 116.2(8) . .
O1 C1 C2 118.8(9) . .
C3 C2 C1 121.3(9) . .
C3 C2 H2A 119.4 . .
C1 C2 H2A 119.4 . .
C2 C3 C4 124.8(9) . .
C2 C3 H3A 117.6 . .
C4 C3 H3A 117.6 . .
O3 C4 O4 124.7(9) . .
O3 C4 C3 115.1(9) . .
O4 C4 C3 120.2(10) . .
O6 C5 O5 123.3(8) . .
O6 C5 C6 121.5(8) . .
O5 C5 C6 115.0(8) . .
C7 C6 C5 125.7(8) . .
C7 C6 H6A 117.2 . .
C5 C6 H6A 117.2 . .
C6 C7 C8 122.9(7) . .
C6 C7 H7A 118.5 . .
C8 C7 H7A 118.5 . .
O7 C8 O8 123.6(8) . .
O7 C8 C7 120.2(8) . .
O8 C8 C7 116.1(8) . .
C10 C9 N1 107.6(8) . .
C10 C9 H9A 126.2 . .
N1 C9 H9A 126.2 . .
C9 C10 N2 108.1(8) . .
C9 C10 H10A 125.9 . .
N2 C10 H10A 125.9 . .
N1 C11 N2 112.3(8) . .
N1 C11 H11A 123.9 . .
N2 C11 H11A 123.9 . .
N2 C12 C13 114.5(7) . .
N2 C12 H12A 108.6 . .
C13 C12 H12A 108.6 . .
N2 C12 H12B 108.6 . .
C13 C12 H12B 108.6 . .
H12A C12 H12B 107.6 . .
C14 C13 C18 118.9(8) . .
C14 C13 C12 120.2(9) . .
C18 C13 C12 120.9(8) . .
C13 C14 C15 120.4(9) . .
C13 C14 H14A 119.8 . .
C15 C14 H14A 119.8 . .
C14 C15 C16 120.3(9) . .
C14 C15 H15A 119.8 . .
C16 C15 H15A 119.8 . .
C17 C16 C15 117.8(8) . .
C17 C16 C19 122.6(9) . .
C15 C16 C19 119.6(9) . .
C16 C17 C18 123.2(9) . .
C16 C17 H17A 118.4 . .
C18 C17 H17A 118.4 . .
C17 C18 C13 119.2(8) . .
C17 C18 H18A 120.4 . .
C13 C18 H18A 120.4 . .
N3 C19 C16 111.5(8) . .
N3 C19 H19A 109.3 . .
C16 C19 H19A 109.3 . .
N3 C19 H19B 109.3 . .
C16 C19 H19B 109.3 . .
H19A C19 H19B 108.0 . .
N3 C20 C22 106.0(10) . .
N3 C20 H20A 127.0 . .
C22 C20 H20A 127.0 . .
N4 C21 N3 111.8(8) . .
N4 C21 H21A 124.1 . .
N3 C21 H21A 124.1 . .
N4 C22 C20 107.6(9) . .
N4 C22 H22A 126.2 . .
C20 C22 H22A 126.2 . .
N5 C23 C24 110.2(10) . .
N5 C23 H23A 124.9 . .
C24 C23 H23A 124.9 . .
N6 C24 C23 105.0(9) . .
N6 C24 H24A 127.5 . .
C23 C24 H24A 127.5 . .
N6 C25 N5 113.6(8) . .
N6 C25 H25A 123.2 . .
N5 C25 H25A 123.2 . .
N6 C26 C27 116.0(7) . .
N6 C26 H26A 108.3 . .
C27 C26 H26A 108.3 . .
N6 C26 H26B 108.3 . .
C27 C26 H26B 108.3 . .
H26A C26 H26B 107.4 . .
C32 C27 C28 118.7(9) . .
C32 C27 C26 123.0(8) . .
C28 C27 C26 118.2(8) . .
C27 C28 C29 120.1(9) . .
C27 C28 H28A 120.0 . .
C29 C28 H28A 120.0 . .
C30 C29 C28 119.4(9) . .
C30 C29 H29A 120.3 . .
C28 C29 H29A 120.3 . .
C31 C30 C29 120.4(9) . .
C31 C30 C33 122.3(10) . .
C29 C30 C33 117.4(10) . .
C30 C31 C32 120.4(9) . .
C30 C31 H31A 119.8 . .
C32 C31 H31A 119.8 . .
C27 C32 C31 120.9(9) . .
C27 C32 H32A 119.5 . .
C31 C32 H32A 119.5 . .
N7 C33 C30 112.6(8) . .
N7 C33 H33A 109.1 . .
C30 C33 H33A 109.1 . .
N7 C33 H33B 109.1 . .
C30 C33 H33B 109.1 . .
H33A C33 H33B 107.8 . .
N8 C34 N7 111.7(10) . .
N8 C34 H34A 124.1 . .
N7 C34 H34A 124.1 . .
C36 C35 N8 109.0(11) . .
C36 C35 H35A 125.5 . .
N8 C35 H35A 125.5 . .
C35 C36 N7 105.7(9) . .
C35 C36 H36A 127.2 . .
N7 C36 H36A 127.2 . .
C1 O1 Zn2 116.5(6) . .
C4 O3 Zn1 120.3(6) . 4_475
C5 O5 Zn2 113.8(6) . .
C8 O8 Zn1 115.4(5) . .
C11 N1 C9 105.9(7) . .
C11 N1 Zn2 125.9(6) . .
C9 N1 Zn2 128.1(6) . .
C11 N2 C10 106.1(7) . .
C11 N2 C12 126.9(8) . .
C10 N2 C12 127.0(8) . .
C21 N3 C20 108.0(8) . .
C21 N3 C19 125.8(9) . .
C20 N3 C19 126.0(9) . .
C21 N4 C22 106.5(8) . .
C21 N4 Zn2 130.8(7) . 4_484
C22 N4 Zn2 122.6(6) . 4_484
C25 N5 C23 103.7(8) . .
C25 N5 Zn1 128.5(6) . .
C23 N5 Zn1 127.8(7) . .
C25 N6 C24 107.5(7) . .
C25 N6 C26 128.9(8) . .
C24 N6 C26 123.6(8) . .
C34 N7 C36 106.4(8) . .
C34 N7 C33 130.1(10) . .
C36 N7 C33 123.3(9) . .
C34 N8 C35 107.2(9) . .
C34 N8 Zn1 130.3(7) . 4_464
C35 N8 Zn1 122.5(7) . 4_464

loop_
_geom_bond_atom_site_label_1
_geom_bond_atom_site_label_2
_geom_bond_distance
_geom_bond_site_symmetry_2
Zn1 O8 1.950(6) .
Zn1 O3 1.964(5) 4_575
Zn1 N5 1.987(7) .
Zn1 N8 2.023(7) 4_564
Zn2 O5 1.977(6) .
Zn2 O1 1.986(6) .
Zn2 N1 2.009(7) .
Zn2 N4 2.018(7) 4_584
C1 O2 1.255(11) .
C1 O1 1.272(11) .
C1 C2 1.490(12) .
C2 C3 1.297(13) .
C2 H2A 0.9300 .
C3 C4 1.513(13) .
C3 H3A 0.9300 .
C4 O3 1.258(12) .
C4 O4 1.269(13) .
C5 O6 1.260(10) .
C5 O5 1.262(10) .
C5 C6 1.493(11) .
C6 C7 1.318(11) .
C6 H6A 0.9300 .
C7 C8 1.494(11) .
C7 H7A 0.9300 .
C8 O7 1.242(11) .
C8 O8 1.274(10) .
C9 C10 1.347(14) .
C9 N1 1.398(11) .
C9 H9A 0.9300 .
C10 N2 1.380(12) .
C10 H10A 0.9300 .
C11 N1 1.316(10) .
C11 N2 1.331(11) .
C11 H11A 0.9300 .
C12 N2 1.462(12) .
C12 C13 1.509(12) .
C12 H12A 0.9700 .
C12 H12B 0.9700 .
C13 C14 1.389(13) .
C13 C18 1.392(13) .
C14 C15 1.393(13) .
C14 H14A 0.9300 .
C15 C16 1.412(13) .
C15 H15A 0.9300 .
C16 C17 1.347(13) .
C16 C19 1.506(12) .
C17 C18 1.391(13) .
C17 H17A 0.9300 .
C18 H18A 0.9300 .
C19 N3 1.477(12) .
C19 H19A 0.9700 .
C19 H19B 0.9700 .
C20 N3 1.358(13) .
C20 C22 1.400(14) .
C20 H20A 0.9300 .
C21 N4 1.305(10) .
C21 N3 1.345(12) .
C21 H21A 0.9300 .
C22 N4 1.392(12) .
C22 H22A 0.9300 .
C23 N5 1.370(13) .
C23 C24 1.371(15) .
C23 H23A 0.9300 .
C24 N6 1.363(12) .
C24 H24A 0.9300 .
C25 N6 1.307(11) .
C25 N5 1.319(11) .
C25 H25A 0.9300 .
C26 N6 1.455(11) .
C26 C27 1.532(11) .
C26 H26A 0.9700 .
C26 H26B 0.9700 .
C27 C32 1.367(12) .
C27 C28 1.384(12) .
C28 C29 1.412(13) .
C28 H28A 0.9300 .
C29 C30 1.381(15) .
C29 H29A 0.9300 .
C30 C31 1.343(14) .
C30 C33 1.521(12) .
C31 C32 1.402(12) .
C31 H31A 0.9300 .
C32 H32A 0.9300 .
C33 N7 1.457(12) .
C33 H33A 0.9700 .
C33 H33B 0.9700 .
C34 N8 1.300(12) .
C34 N7 1.335(12) .
C34 H34A 0.9300 .
C35 C36 1.355(16) .
C35 N8 1.367(12) .
C35 H35A 0.9300 .
C36 N7 1.406(15) .
C36 H36A 0.9300 .
O3 Zn1 1.964(5) 4_475
N4 Zn2 2.018(7) 4_484
N8 Zn1 2.023(7) 4_464
